data_2007071
loop_
_publ_author_name
'Chinnakali, Kandasamy'
'Fun, Hoong-Kun'
'Sriraghavan, Kamaraj'
'Ramakrishnan, Vaylakkavoor T.'

_publ_section_title
;
 8-Acetyl-4-methyl-9-phenylthio-7,8,9,10-tetrahydro-7,8-benzocoumarin
;
_journal_issue 3
_journal_name_full 'Acta Crystallographica Section C'
_journal_page_first 367
_journal_page_last 368
_journal_paper_doi 10.1107/S0108270197014522
_journal_volume 54
_journal_year 1998
_chemical_formula_moiety 'C22 H20 O4 S1'
_chemical_formula_sum 'C22 H20 O4 S'
_chemical_formula_weight 380.44
_chemical_name_systematic
;
8-Acetyl-4-methyl-9-phenylthio-7,8,9,10-tetrahydro-7,8-benzocoumarin
;
_space_group_IT_number 14
_symmetry_cell_setting monoclinic
_symmetry_space_group_name_Hall '-P 2ybc'
_symmetry_space_group_name_H-M 'P 1 21/c 1'
_audit_creation_method SHELXL
_cell_angle_alpha 90.00
_cell_angle_beta 97.636(8)
_cell_angle_gamma 90.00
_cell_formula_units_Z 4
_cell_length_a 9.3028(10)
_cell_length_b 8.5506(6)
_cell_length_c 23.960(2)
_cell_measurement_reflns_used 27
_cell_measurement_temperature 293(2)
_cell_measurement_theta_max 12.53
_cell_measurement_theta_min 5.15
_cell_volume 1889.0(3)
_computing_cell_refinement XSCANS
_computing_data_collection 'XSCANS (Siemens, 1994)'
_computing_data_reduction XSCANS
_computing_molecular_graphics 'SHELXTL/PC. Geometrical calculations PARST (Nardelli, 1983b)'
_computing_structure_refinement 'SHELXL93 (Sheldrick, 1993)'
_computing_structure_solution 'SHELXTL/PC (Sheldrick, 1990)'
_diffrn_ambient_temperature 293(2)
_diffrn_measurement_device 'Siemens P4'
_diffrn_measurement_method \q/2\q
_diffrn_radiation_monochromator graphite
_diffrn_radiation_source 'fine-focus sealed tube'
_diffrn_radiation_type MoK\a
_diffrn_radiation_wavelength 0.71073
_diffrn_reflns_av_R_equivalents 0.017
_diffrn_reflns_av_sigmaI/netI 0.0265
_diffrn_reflns_limit_h_max 12
_diffrn_reflns_limit_h_min -1
_diffrn_reflns_limit_k_max 11
_diffrn_reflns_limit_k_min -1
_diffrn_reflns_limit_l_max 31
_diffrn_reflns_limit_l_min -31
_diffrn_reflns_number 5750
_diffrn_reflns_theta_max 27.49
_diffrn_reflns_theta_min 1.72
_diffrn_standards_decay_% <3
_diffrn_standards_interval_count 97
_diffrn_standards_number 3
_exptl_absorpt_coefficient_mu 0.196
_exptl_absorpt_correction_type none
_exptl_crystal_colour colourless
_exptl_crystal_density_diffrn 1.338
_exptl_crystal_density_method 'not measured'
_exptl_crystal_description 'rectangular block'
_exptl_crystal_F_000 800
_exptl_crystal_size_max 0.84
_exptl_crystal_size_mid 0.68
_exptl_crystal_size_min 0.54
_refine_diff_density_max 0.217
_refine_diff_density_min -0.238
_refine_ls_extinction_method none
_refine_ls_goodness_of_fit_all 1.048
_refine_ls_goodness_of_fit_obs 1.131
_refine_ls_hydrogen_treatment refall
_refine_ls_matrix_type full
_refine_ls_number_parameters 324
_refine_ls_number_reflns 4303
_refine_ls_number_restraints 0
_refine_ls_restrained_S_all 1.048
_refine_ls_restrained_S_obs 1.131
_refine_ls_R_factor_all 0.050
_refine_ls_R_factor_obs .040
_refine_ls_shift/esd_max -0.007
_refine_ls_shift/esd_mean 0.000
_refine_ls_structure_factor_coef Fsqd
_refine_ls_weighting_details 'w = 1/[\s^2^(Fo^2^)+(0.0656P)^2^+0.183P] where P = (Fo^2^+2Fc^2^)/3'
_refine_ls_weighting_scheme calc
_refine_ls_wR_factor_all 0.116
_refine_ls_wR_factor_obs .111
_reflns_number_observed 3450
_reflns_number_total 4303
_reflns_observed_criterion >2sigma(I)
_cod_data_source_file cf1196.cif
_cod_data_source_block ksr295
_cod_depositor_comments
;
The following automatic conversions were performed:
'_symmetry_cell_setting' value 'Monoclinic' changed to 'monoclinic'
according to '/home/saulius/struct/CIF-dictionaries/cif_core.dic'
dictionary named 'cif_core.dic' version 2.4.1 from 2010-06-29.

Automatic conversion script
Id: cif_fix_enum 1527 2010-12-29 10:47:43Z saulius 

The following automatic conversions were performed:

'_symmetry_cell_setting' value 'Monoclinic' changed to 'monoclinic'
according to /home/saulius/struct/CIF-dictionaries/cif_core.dic
dictionary named 'cif_core.dic' version 2.4.1 from 2010-06-29.

Automatic conversion script
Id: cif_fix_values 1715 2011-07-08 13:25:40Z adriana 

The following automatic conversions were performed:

'_refine_ls_weighting_scheme' value 'calc w =
1/[\s^2^(Fo^2^)+(0.0656P)^2^+0.183P] where P = (Fo^2^+2Fc^2^)/3' was
changed to 'calc'. New tag '_refine_ls_weighting_details' was
created. The value of the new tag was set to 'w =
1/[\s^2^(Fo^2^)+(0.0656P)^2^+0.183P] where P = (Fo^2^+2Fc^2^)/3'.

Automatic conversion script
Id: cif_fix_values 3143 2015-03-26 13:38:13Z robertas 
;
_cod_original_sg_symbol_H-M 'P 21/c'
_cod_database_code 2007071

loop_
_symmetry_equiv_pos_as_xyz
'x, y, z'
'-x, y+1/2, -z+1/2'
'-x, -y, -z'
'x, -y-1/2, z-1/2'

loop_
_atom_site_aniso_label
_atom_site_aniso_U_11
_atom_site_aniso_U_22
_atom_site_aniso_U_33
_atom_site_aniso_U_12
_atom_site_aniso_U_13
_atom_site_aniso_U_23
S .0597(2) .0450(2) .0466(2) -.0148(2) -.0052(2) .0089(2)
O1 .0373(5) .0530(6) .0444(5) .0018(4) .0059(4) -.0029(4)
C2 .0472(8) .0434(8) .0519(8) -.0060(6) .0004(6) .0036(6)
C3 .0601(9) .0527(9) .0463(8) -.0081(8) -.0004(7) -.0030(7)
C4 .0669(10) .0425(7) .0419(7) -.0054(7) .0123(7) -.0007(6)
C5 .0540(8) .0518(9) .0547(9) .0064(7) .0220(7) -.0063(7)
C6 .0405(7) .0512(9) .0652(10) .0066(7) .0190(7) -.0023(7)
C7 .0375(7) .0363(6) .0504(8) .0015(6) .0103(6) .0024(6)
C8 .0377(6) .0352(6) .0404(7) .0021(5) .0097(5) .0031(5)
C9 .0393(7) .0360(6) .0422(7) .0007(5) .0113(5) .0030(5)
C10 .0493(7) .0388(7) .0428(7) -.0004(6) .0134(6) .0006(6)
O11 .0424(6) .0691(8) .0723(8) -.0010(5) -.0007(5) -.0031(6)
C12 .0352(7) .0460(8) .0608(9) .0005(6) .0054(6) .0013(7)
C13 .0436(7) .0396(7) .0440(7) -.0040(6) .0015(6) .0050(6)
C14 .0434(7) .0386(7) .0372(6) .0002(6) .0050(5) .0029(5)
C15 .0369(6) .0473(8) .0385(7) .0056(6) .0060(5) .0005(6)
C16 .0863(14) .0772(14) .0499(10) -.0038(13) .0169(10) -.0166(10)
C17 .0433(7) .0421(7) .0363(6) -.0022(6) .0073(5) .0034(5)
C18 .0614(9) .0389(7) .0440(7) -.0001(7) .0063(7) .0035(6)
C19 .0654(10) .0515(9) .0435(8) -.0050(8) .0082(7) -.0086(7)
C20 .0562(9) .0671(10) .0396(8) .0042(8) .0013(7) -.0016(7)
C21 .0558(9) .0526(9) .0509(8) .0116(7) .0049(7) .0057(7)
C22 .0484(8) .0411(7) .0482(8) .0028(6) .0080(6) -.0007(6)
O23 .0648(6) .0366(5) .0454(5) -.0069(5) .0091(5) .0015(4)
C24 .0559(9) .0417(8) .0579(9) -.0091(7) .0080(7) -.0049(7)
O25 .0878(9) .0589(7) .0566(7) -.0084(7) .0029(6) -.0118(6)
C26 .129(2) .0400(10) .084(2) -.0104(12) .022(2) .0036(10)

loop_
_atom_site_label
_atom_site_fract_x
_atom_site_fract_y
_atom_site_fract_z
_atom_site_U_iso_or_equiv
_atom_site_thermal_displace_type
_atom_site_calc_flag
_atom_site_refinement_flags
_atom_site_occupancy
_atom_site_disorder_group
_atom_site_type_symbol
S .13988(5) .85105(5) .26928(2) .05153(13) Uani d . 1 . S
O1 -.12953(10) .90428(13) .08229(4) .0448(2) Uani d . 1 . O
C2 -.2285(2) .8586(2) .03700(7) .0481(3) Uani d . 1 . C
C3 -.1713(2) .7848(2) -.00928(7) .0537(4) Uani d . 1 . C
C4 -.0297(2) .7562(2) -.00938(6) .0500(4) Uani d . 1 . C
C5 .2230(2) .7907(2) .04248(7) .0522(4) Uani d . 1 . C
C6 .3113(2) .8449(2) .08854(7) .0512(4) Uani d . 1 . C
C7 .25424(15) .9151(2) .13361(6) .0410(3) Uani d . 1 . C
C8 .10485(14) .9336(2) .13140(5) .0374(3) Uani d . 1 . C
C9 .01728(14) .8796(2) .08352(6) .0386(3) Uani d . 1 . C
C10 .0716(2) .8067(2) .03864(6) .0430(3) Uani d . 1 . C
O11 -.35452(12) .8824(2) .04057(6) .0620(3) Uani d . 1 . O
C12 .3562(2) .9678(2) .18408(7) .0474(3) Uani d . 1 . C
C13 .2906(2) 1.0847(2) .22068(6) .0428(3) Uani d . 1 . C
C14 .1395(2) 1.0370(2) .23224(6) .0397(3) Uani d . 1 . C
C15 .0371(2) 1.0160(2) .17727(6) .0408(3) Uani d . 1 . C
C16 .0253(3) .6752(3) -.05791(9) .0704(5) Uani d . 1 . C
C17 .2648(2) .8727(2) .33140(6) .0404(3) Uani d . 1 . C
C18 .2956(2) 1.0143(2) .35898(6) .0482(3) Uani d . 1 . C
C19 .3906(2) 1.0177(2) .40888(7) .0534(4) Uani d . 1 . C
C20 .4518(2) .8811(2) .43173(7) .0548(4) Uani d . 1 . C
C21 .4200(2) .7406(2) .40523(7) .0533(4) Uani d . 1 . C
C22 .3276(2) .7358(2) .35458(6) .0457(3) Uani d . 1 . C
O23 .27781(12) 1.23133(12) .18957(4) .0488(3) Uani d . 1 . O
C24 .2827(2) 1.3641(2) .21984(7) .0518(4) Uani d . 1 . C
O25 .2898(2) 1.3660(2) .27043(5) .0684(4) Uani d . 1 . O
C26 .2778(4) 1.5042(3) .18256(12) .0836(7) Uani d . 1 . C
H3 -.239(2) .758(2) -.0394(8) .063(5) Uiso d . 1 . H
H5 .265(2) .746(2) .0125(8) .058(5) Uiso d . 1 . H
H6 .420(2) .840(2) .0908(8) .062(5) Uiso d . 1 . H
H12A .386(2) .878(2) .2085(8) .056(5) Uiso d . 1 . H
H12B .445(2) 1.023(2) .1738(8) .062(5) Uiso d . 1 . H
H13 .3552(18) 1.1052(19) .2540(7) .044(4) Uiso d . 1 . H
H14 .0985(16) 1.1114(19) .2546(6) .038(4) Uiso d . 1 . H
H15B .0040(18) 1.121(2) .1641(7) .047(4) Uiso d . 1 . H
H15A -.0502(19) .963(2) .1841(6) .047(4) Uiso d . 1 . H
H16A -.049(3) .648(3) -.0843(11) .082(7) Uiso d . 1 . H
H16B .095(3) .736(3) -.0727(10) .086(7) Uiso d . 1 . H
H16C .074(3) .585(3) -.0465(10) .088(8) Uiso d . 1 . H
H18 .253(2) 1.108(2) .3432(8) .060(5) Uiso d . 1 . H
H19 .408(2) 1.120(3) .4269(8) .069(6) Uiso d . 1 . H
H20 .5160(19) .881(2) .4658(8) .055(5) Uiso d . 1 . H
H21 .459(2) .646(2) .4213(9) .070(6) Uiso d . 1 . H
H22 .3045(18) .635(2) .3346(7) .050(4) Uiso d . 1 . H
H26A .300(4) 1.587(5) .2049(14) .138(12) Uiso d . 1 . H
H26B .176(4) 1.516(4) .1677(15) .149(14) Uiso d . 1 . H
H26C .335(5) 1.500(5) .1550(17) .179(17) Uiso d . 1 . H

loop_
_atom_type_symbol
_atom_type_description
_atom_type_scat_dispersion_real
_atom_type_scat_dispersion_imag
_atom_type_scat_source
C C 0.0033 0.0016 'International Tables Vol C Tables 4.2.6.8 and 6.1.1.4'
H H 0.0000 0.0000 'International Tables Vol C Tables 4.2.6.8 and 6.1.1.4'
O O 0.0106 0.0060 'International Tables Vol C Tables 4.2.6.8 and 6.1.1.4'
S S 0.1246 0.1234 'International Tables Vol C Tables 4.2.6.8 and 6.1.1.4'

loop_
_geom_angle_atom_site_label_1
_geom_angle_atom_site_label_2
_geom_angle_atom_site_label_3
_geom_angle
_geom_angle_publ_flag
C17 S C14 106.07(7) no
C9 O1 C2 121.88(12) ?
O11 C2 O1 116.72(14) ?
O11 C2 C3 126.34(15) ?
O1 C2 C3 116.93(13) ?
C4 C3 C2 123.09(15) ?
C3 C4 C10 118.59(14) ?
C3 C4 C16 121.5(2) ?
C10 C4 C16 119.9(2) ?
C6 C5 C10 120.65(14) ?
C5 C6 C7 121.29(14) ?
C8 C7 C6 119.87(14) ?
C8 C7 C12 121.08(13) no
C6 C7 C12 119.05(13) no
C7 C8 C9 117.68(12) ?
C7 C8 C15 122.38(12) no
C9 C8 C15 119.87(12) no
O1 C9 C8 115.83(12) ?
O1 C9 C10 120.75(13) ?
C8 C9 C10 123.41(13) ?
C9 C10 C5 117.07(14) ?
C9 C10 C4 118.73(13) ?
C5 C10 C4 124.17(14) ?
C7 C12 C13 113.89(12) no
O23 C13 C12 106.54(12) no
O23 C13 C14 107.98(11) no
C12 C13 C14 112.44(12) no
C13 C14 C15 111.02(11) no
C13 C14 S 112.33(10) no
C15 C14 S 106.12(10) no
C8 C15 C14 114.13(11) no
C18 C17 C22 119.60(13) no
C18 C17 S 124.09(11) no
C22 C17 S 116.19(11) no
C19 C18 C17 119.63(15) no
C20 C19 C18 120.3(2) no
C21 C20 C19 120.33(15) no
C20 C21 C22 120.0(2) no
C17 C22 C21 120.10(14) no
C24 O23 C13 117.17(11) no
O25 C24 O23 123.17(15) no
O25 C24 C26 125.8(2) no
O23 C24 C26 111.0(2) no

loop_
_geom_bond_atom_site_label_1
_geom_bond_atom_site_label_2
_geom_bond_site_symmetry_2
_geom_bond_distance
_geom_bond_publ_flag
S C17 . 1.7723(15) no
S C14 . 1.8209(14) no
O1 C9 . 1.378(2) ?
O1 C2 . 1.383(2) ?
C2 O11 . 1.204(2) ?
C2 C3 . 1.438(2) ?
C3 C4 . 1.341(2) ?
C4 C10 . 1.452(2) ?
C4 C16 . 1.501(2) no
C5 C6 . 1.366(2) ?
C5 C10 . 1.406(2) ?
C6 C7 . 1.400(2) ?
C7 C8 . 1.393(2) ?
C7 C12 . 1.503(2) no
C8 C9 . 1.394(2) ?
C8 C15 . 1.512(2) no
C9 C10 . 1.395(2) ?
C12 C13 . 1.511(2) no
C13 O23 . 1.455(2) no
C13 C14 . 1.525(2) no
C14 C15 . 1.530(2) no
C17 C18 . 1.390(2) no
C17 C22 . 1.391(2) no
C18 C19 . 1.390(2) no
C19 C20 . 1.380(2) no
C20 C21 . 1.373(2) no
C21 C22 . 1.391(2) no
O23 C24 . 1.345(2) no
C24 O25 . 1.205(2) no
C24 C26 . 1.491(3) no

loop_
_geom_hbond_atom_site_label_D
_geom_hbond_atom_site_label_H
_geom_hbond_atom_site_label_A
_geom_hbond_site_symmetry_A
_geom_hbond_distance_DH
_geom_hbond_distance_HA
_geom_hbond_distance_DA
_geom_hbond_angle_DHA
C6 H6 O11 1_655 1.01(2) 2.58(2) 3.470(2) 147(2)
C19 H19 O11 2_555 0.98(2) 2.45(2) 3.378(2) 159(2)

loop_
_geom_torsion_atom_site_label_1
_geom_torsion_atom_site_label_2
_geom_torsion_atom_site_label_3
_geom_torsion_atom_site_label_4
_geom_torsion
_geom_torsion_publ_flag
C9 O1 C2 O11 178.43(14) ?
C9 O1 C2 C3 -0.5(2) ?
O11 C2 C3 C4 -177.1(2) ?
O1 C2 C3 C4 1.6(2) ?
C2 C3 C4 C10 -2.1(2) ?
C2 C3 C4 C16 178.4(2) ?
C10 C5 C6 C7 1.2(3) ?
C5 C6 C7 C8 -1.3(2) ?
C5 C6 C7 C12 178.0(2) ?
C6 C7 C8 C9 0.3(2) ?
C12 C7 C8 C9 -179.04(13) ?
C6 C7 C8 C15 -176.70(14) ?
C12 C7 C8 C15 4.0(2) yes
C2 O1 C9 C8 179.09(12) ?
C2 O1 C9 C10 -0.1(2) ?
C7 C8 C9 O1 -178.14(12) ?
C15 C8 C9 O1 -1.1(2) ?
C7 C8 C9 C10 1.0(2) ?
C15 C8 C9 C10 178.05(13) ?
O1 C9 C10 C5 177.93(13) ?
C8 C9 C10 C5 -1.2(2) ?
O1 C9 C10 C4 -0.4(2) ?
C8 C9 C10 C4 -179.49(13) ?
C6 C5 C10 C9 0.1(2) ?
C6 C5 C10 C4 178.29(15) ?
C3 C4 C10 C9 1.5(2) ?
C16 C4 C10 C9 -179.1(2) ?
C3 C4 C10 C5 -176.7(2) ?
C16 C4 C10 C5 2.8(3) ?
C8 C7 C12 C13 -19.1(2) yes
C6 C7 C12 C13 161.57(14) ?
C7 C12 C13 O23 -72.1(2) ?
C7 C12 C13 C14 46.0(2) yes
O23 C13 C14 C15 59.58(15) ?
C12 C13 C14 C15 -57.7(2) yes
O23 C13 C14 S 178.22(9) ?
C12 C13 C14 S 60.97(14) ?
C17 S C14 C13 55.89(12) ?
C17 S C14 C15 177.38(9) ?
C7 C8 C15 C14 -15.7(2) yes
C9 C8 C15 C14 167.42(12) ?
C13 C14 C15 C8 41.5(2) yes
S C14 C15 C8 -80.80(13) ?
C14 S C17 C18 28.90(15) ?
C14 S C17 C22 -154.96(11) ?
C22 C17 C18 C19 1.1(2) ?
S C17 C18 C19 177.14(12) ?
C17 C18 C19 C20 -1.5(2) ?
C18 C19 C20 C21 0.4(3) ?
C19 C20 C21 C22 1.1(3) ?
C18 C17 C22 C21 0.4(2) ?
S C17 C22 C21 -175.96(12) ?
C20 C21 C22 C17 -1.5(2) ?
C12 C13 O23 C24 -152.18(13) ?
C14 C13 O23 C24 86.82(15) ?
C13 O23 C24 O25 -3.8(2) ?
C13 O23 C24 C26 176.4(2) ?
